data_7242830
loop_
_publ_author_name
'Vulpe, Elena'
'Grosjean, Sylvain'
'Hassan, Zahid'
'Bulach, V\'eronique'
'Hosseini, Mir Wais'
'Br\"ase, Stefan'

_publ_section_title
;
 Halogen-bonded one-dimensional chains of functionalized ditopic
 bipyridines co-crystallized with mono-, di-, and triiodofluorobenzenes
;
_journal_issue 24
_journal_name_full CrystEngComm
_journal_page_first 4247
_journal_page_last 4251
_journal_paper_doi 10.1039/D1CE00494H
_journal_volume 23
_journal_year 2021
_chemical_formula_sum 'C30 H16 F10 I2 N2'
_chemical_formula_weight 848.25
_space_group_IT_number 14
_space_group_name_Hall '-P 2ybc'
_space_group_name_H-M_alt 'P 1 21/c 1'
_symmetry_cell_setting monoclinic
_symmetry_space_group_name_H-M 'P 1 21/c 1'
_atom_sites_solution_hydrogens geom
_atom_sites_solution_primary direct
_atom_sites_solution_secondary difmap
_audit_creation_method SHELXL-97
_audit_update_record
;
2021-04-12 deposited with the CCDC.	2021-05-13 downloaded from the CCDC.
;
_cell_angle_alpha 90.00
_cell_angle_beta 93.8344(10)
_cell_angle_gamma 90.00
_cell_formula_units_Z 2
_cell_length_a 4.02020(10)
_cell_length_b 27.0920(11)
_cell_length_c 13.0226(5)
_cell_measurement_reflns_used 8835
_cell_measurement_temperature 173(2)
_cell_measurement_theta_max 30.07
_cell_measurement_theta_min 2.17
_cell_volume 1415.18(9)
_computing_cell_refinement 'Bruker SAINT'
_computing_data_collection 'Bruker APEX2'
_computing_data_reduction 'Bruker SAINT'
_computing_molecular_graphics 'Bruker SHELXTL'
_computing_publication_material 'Bruker SHELXTL'
_computing_structure_refinement 'SHELXL-97 (Sheldrick, 2008)'
_computing_structure_solution 'SHELXS-97 (Sheldrick, 2008)'
_diffrn_ambient_temperature 173(2)
_diffrn_measured_fraction_theta_full 0.943
_diffrn_measured_fraction_theta_max 0.943
_diffrn_measurement_device_type 'Bruker APEX-II CCD'
_diffrn_measurement_method '\f and \w scans'
_diffrn_radiation_monochromator graphite
_diffrn_radiation_source 'fine-focus sealed tube'
_diffrn_radiation_type MoK\a
_diffrn_radiation_wavelength 0.71073
_diffrn_reflns_av_R_equivalents 0.0235
_diffrn_reflns_av_sigmaI/netI 0.0196
_diffrn_reflns_limit_h_max 3
_diffrn_reflns_limit_h_min -5
_diffrn_reflns_limit_k_max 38
_diffrn_reflns_limit_k_min -38
_diffrn_reflns_limit_l_max 18
_diffrn_reflns_limit_l_min -18
_diffrn_reflns_number 17279
_diffrn_reflns_theta_full 30.09
_diffrn_reflns_theta_max 30.09
_diffrn_reflns_theta_min 2.17
_exptl_absorpt_coefficient_mu 2.313
_exptl_absorpt_correction_T_max 0.8737
_exptl_absorpt_correction_T_min 0.7687
_exptl_absorpt_correction_type multi-scan
_exptl_absorpt_process_details sadabs
_exptl_crystal_colour colorless
_exptl_crystal_density_diffrn 1.991
_exptl_crystal_density_meas ?
_exptl_crystal_density_method 'not measured'
_exptl_crystal_description plate
_exptl_crystal_F_000 812
_exptl_crystal_size_max 0.12
_exptl_crystal_size_mid 0.12
_exptl_crystal_size_min 0.06
_refine_diff_density_max 0.946
_refine_diff_density_min -0.950
_refine_diff_density_rms 0.087
_refine_ls_extinction_method none
_refine_ls_goodness_of_fit_ref 1.252
_refine_ls_hydrogen_treatment constr
_refine_ls_matrix_type full
_refine_ls_number_parameters 200
_refine_ls_number_reflns 3933
_refine_ls_number_restraints 0
_refine_ls_restrained_S_all 1.252
_refine_ls_R_factor_all 0.0357
_refine_ls_R_factor_gt 0.0327
_refine_ls_shift/su_max 0.002
_refine_ls_shift/su_mean 0.000
_refine_ls_structure_factor_coef Fsqd
_refine_ls_weighting_details 'calc w=1/[\s^2^(Fo^2^)+(0.0042P)^2^+2.6795P] where P=(Fo^2^+2Fc^2^)/3'
_refine_ls_weighting_scheme calc
_refine_ls_wR_factor_gt 0.0589
_refine_ls_wR_factor_ref 0.0598
_reflns_number_gt 3680
_reflns_number_total 3933
_reflns_threshold_expression >2sigma(I)
_cod_data_source_file d1ce00494h2.cif
_cod_data_source_block e3335a
_cod_depositor_comments
;
The following automatic conversions were performed:

data item '_symmetry_cell_setting' value 'Monoclinic' was changed to
'monoclinic' in accordance with the
/home/data/users/saulius/crontab/automatic-downloads/rss-feeds/RSC/lib/dictionaries/cif_core.dic
dictionary named 'cif_core.dic' version 2.4.2 last updated on
2011-04-26.

data item '_exptl_crystal_density_meas' value 'none' was changed to
'?' -- the value is perceived as not measured.

Automatic conversion script
Id: cif_fix_values 7556 2019-12-06 15:28:31Z antanas 

 Adding full bibliography for 7242828--7242834.cif.
;
_cod_original_sg_symbol_H-M P2(1)/c
_cod_database_code 7242830

loop_
_symmetry_equiv_pos_as_xyz
'x, y, z'
'-x, y+1/2, -z+1/2'
'-x, -y, -z'
'x, -y-1/2, z-1/2'

loop_
_atom_site_label
_atom_site_type_symbol
_atom_site_fract_x
_atom_site_fract_y
_atom_site_fract_z
_atom_site_U_iso_or_equiv
_atom_site_adp_type
_atom_site_occupancy
_atom_site_symmetry_multiplicity
_atom_site_calc_flag
_atom_site_refinement_flags
_atom_site_disorder_assembly
_atom_site_disorder_group
N1 N 0.3672(7) 0.55991(9) 0.91605(17) 0.0263(5) Uani 1 1 d . . .
C1 C 0.4995(8) 0.59009(10) 0.8488(2) 0.0258(6) Uani 1 1 d . . .
H1 H 0.5733 0.6217 0.8724 0.031 Uiso 1 1 calc R . .
C2 C 0.5357(7) 0.57819(9) 0.74679(19) 0.0224(5) Uani 1 1 d . . .
H2 H 0.6316 0.6013 0.7025 0.027 Uiso 1 1 calc R . .
C3 C 0.4314(7) 0.53234(9) 0.70933(18) 0.0184(5) Uani 1 1 d . . .
C4 C 0.2993(7) 0.50025(9) 0.77971(19) 0.0218(5) Uani 1 1 d . . .
H4 H 0.2285 0.4681 0.7587 0.026 Uiso 1 1 calc R . .
C5 C 0.2717(8) 0.51533(10) 0.8805(2) 0.0243(6) Uani 1 1 d . . .
H5 H 0.1800 0.4928 0.9269 0.029 Uiso 1 1 calc R . .
C6 C 0.4624(7) 0.51706(9) 0.60041(18) 0.0176(5) Uani 1 1 d . . .
C7 C 0.3649(7) 0.54753(9) 0.51683(19) 0.0194(5) Uani 1 1 d . . .
C8 C 0.2082(8) 0.59777(10) 0.5277(2) 0.0265(6) Uani 1 1 d . . .
H8A H 0.0851 0.5985 0.5901 0.040 Uiso 1 1 calc R . .
H8B H 0.0548 0.6044 0.4676 0.040 Uiso 1 1 calc R . .
H8C H 0.3831 0.6230 0.5324 0.040 Uiso 1 1 calc R . .
C9 C 0.4061(7) 0.52956(9) 0.41817(19) 0.0193(5) Uani 1 1 d . . .
H9 H 0.3417 0.5500 0.3609 0.023 Uiso 1 1 calc R . .
I1 I 1.17586(5) 0.623435(7) 0.076420(14) 0.02555(6) Uani 1 1 d . . .
C10 C 1.0361(7) 0.67966(10) 0.1757(2) 0.0225(5) Uani 1 1 d . . .
C11 C 0.8869(7) 0.66934(9) 0.2658(2) 0.0234(5) Uani 1 1 d . . .
F1 F 0.8222(5) 0.62258(6) 0.29137(13) 0.0361(4) Uani 1 1 d . . .
C12 C 0.7960(8) 0.70587(11) 0.3321(2) 0.0300(6) Uani 1 1 d . . .
F2 F 0.6491(6) 0.69463(8) 0.41823(15) 0.0492(6) Uani 1 1 d . . .
C13 C 0.8537(10) 0.75448(11) 0.3088(3) 0.0390(8) Uani 1 1 d . . .
F3 F 0.7615(7) 0.79019(8) 0.37183(19) 0.0620(7) Uani 1 1 d . . .
C14 C 1.0009(10) 0.76598(11) 0.2197(3) 0.0419(8) Uani 1 1 d . . .
F4 F 1.0571(8) 0.81330(7) 0.1967(2) 0.0752(9) Uani 1 1 d . . .
C15 C 1.0909(9) 0.72883(11) 0.1540(2) 0.0330(7) Uani 1 1 d . . .
F5 F 1.2374(6) 0.74175(8) 0.06867(17) 0.0542(6) Uani 1 1 d . . .

loop_
_atom_site_aniso_label
_atom_site_aniso_U_11
_atom_site_aniso_U_22
_atom_site_aniso_U_33
_atom_site_aniso_U_23
_atom_site_aniso_U_13
_atom_site_aniso_U_12
N1 0.0332(15) 0.0294(11) 0.0163(10) -0.0053(9) 0.0026(9) 0.0018(10)
C1 0.0353(17) 0.0225(12) 0.0194(12) -0.0061(9) 0.0011(11) -0.0015(11)
C2 0.0287(16) 0.0205(11) 0.0182(12) -0.0025(9) 0.0034(10) -0.0028(10)
C3 0.0208(14) 0.0198(11) 0.0147(11) -0.0029(8) 0.0027(9) 0.0011(9)
C4 0.0287(16) 0.0199(11) 0.0171(11) -0.0032(9) 0.0030(10) -0.0019(10)
C5 0.0317(17) 0.0256(12) 0.0161(11) 0.0005(9) 0.0041(11) 0.0004(11)
C6 0.0194(14) 0.0198(11) 0.0138(10) -0.0029(8) 0.0027(9) -0.0015(9)
C7 0.0231(14) 0.0189(11) 0.0164(11) -0.0026(8) 0.0032(10) 0.0007(9)
C8 0.0374(18) 0.0215(12) 0.0208(12) -0.0029(9) 0.0040(11) 0.0080(11)
C9 0.0234(15) 0.0197(11) 0.0149(11) -0.0004(8) 0.0018(10) 0.0006(9)
I1 0.02387(10) 0.02971(9) 0.02297(8) -0.00696(7) 0.00083(6) 0.00140(7)
C10 0.0200(15) 0.0239(12) 0.0231(12) -0.0029(10) -0.0011(10) 0.0008(10)
C11 0.0263(16) 0.0212(11) 0.0219(12) -0.0018(9) -0.0034(11) 0.0004(10)
F1 0.0602(13) 0.0215(8) 0.0268(8) 0.0009(7) 0.0054(8) -0.0040(8)
C12 0.0352(18) 0.0301(14) 0.0245(13) -0.0039(11) 0.0015(12) 0.0039(12)
F2 0.0703(16) 0.0482(12) 0.0313(10) -0.0073(9) 0.0203(10) 0.0032(11)
C13 0.051(2) 0.0244(14) 0.0411(18) -0.0108(12) -0.0012(16) 0.0102(14)
F3 0.094(2) 0.0318(11) 0.0604(15) -0.0211(10) 0.0091(14) 0.0185(11)
C14 0.059(2) 0.0179(13) 0.048(2) 0.0006(13) 0.0012(17) -0.0013(14)
F4 0.125(3) 0.0196(10) 0.0830(19) 0.0029(11) 0.0218(18) -0.0097(12)
C15 0.0385(19) 0.0296(14) 0.0314(15) 0.0022(12) 0.0049(13) -0.0051(13)
F5 0.0745(17) 0.0437(12) 0.0470(13) 0.0062(10) 0.0235(12) -0.0169(11)

loop_
_atom_type_symbol
_atom_type_description
_atom_type_scat_dispersion_real
_atom_type_scat_dispersion_imag
_atom_type_scat_source
C C 0.0033 0.0016 'International Tables Vol C Tables 4.2.6.8 and 6.1.1.4'
H H 0.0000 0.0000 'International Tables Vol C Tables 4.2.6.8 and 6.1.1.4'
N N 0.0061 0.0033 'International Tables Vol C Tables 4.2.6.8 and 6.1.1.4'
F F 0.0171 0.0103 'International Tables Vol C Tables 4.2.6.8 and 6.1.1.4'
I I -0.4742 1.8119 'International Tables Vol C Tables 4.2.6.8 and 6.1.1.4'

loop_
_geom_angle_atom_site_label_1
_geom_angle_atom_site_label_2
_geom_angle_atom_site_label_3
_geom_angle
_geom_angle_site_symmetry_1
_geom_angle_site_symmetry_3
_geom_angle_publ_flag
C1 N1 C5 116.3(2) . . ?
N1 C1 C2 124.0(2) . . ?
N1 C1 H1 118.0 . . ?
C2 C1 H1 118.0 . . ?
C1 C2 C3 119.8(2) . . ?
C1 C2 H2 120.1 . . ?
C3 C2 H2 120.1 . . ?
C2 C3 C4 116.5(2) . . ?
C2 C3 C6 122.7(2) . . ?
C4 C3 C6 120.8(2) . . ?
C5 C4 C3 119.8(2) . . ?
C5 C4 H4 120.1 . . ?
C3 C4 H4 120.1 . . ?
N1 C5 C4 123.6(3) . . ?
N1 C5 H5 118.2 . . ?
C4 C5 H5 118.2 . . ?
C7 C6 C9 119.2(2) . 3_666 ?
C7 C6 C3 122.6(2) . . ?
C9 C6 C3 118.2(2) 3_666 . ?
C9 C7 C6 117.8(2) . . ?
C9 C7 C8 118.5(2) . . ?
C6 C7 C8 123.7(2) . . ?
C7 C8 H8A 109.5 . . ?
C7 C8 H8B 109.5 . . ?
H8A C8 H8B 109.5 . . ?
C7 C8 H8C 109.5 . . ?
H8A C8 H8C 109.5 . . ?
H8B C8 H8C 109.5 . . ?
C7 C9 C6 123.0(2) . 3_666 ?
C7 C9 H9 118.5 . . ?
C6 C9 H9 118.5 3_666 . ?
C11 C10 C15 116.9(3) . . ?
C11 C10 I1 121.71(19) . . ?
C15 C10 I1 121.4(2) . . ?
F1 C11 C10 120.3(2) . . ?
F1 C11 C12 117.3(3) . . ?
C10 C11 C12 122.4(3) . . ?
F2 C12 C13 119.6(3) . . ?
F2 C12 C11 120.8(3) . . ?
C13 C12 C11 119.6(3) . . ?
F3 C13 C14 120.5(3) . . ?
F3 C13 C12 120.0(3) . . ?
C14 C13 C12 119.5(3) . . ?
F4 C14 C13 119.7(3) . . ?
F4 C14 C15 120.2(3) . . ?
C13 C14 C15 120.2(3) . . ?
F5 C15 C10 120.4(3) . . ?
F5 C15 C14 118.1(3) . . ?
C10 C15 C14 121.5(3) . . ?

loop_
_geom_bond_atom_site_label_1
_geom_bond_atom_site_label_2
_geom_bond_distance
_geom_bond_site_symmetry_2
_geom_bond_publ_flag
N1 C1 1.334(4) . ?
N1 C5 1.340(3) . ?
C1 C2 1.385(4) . ?
C1 H1 0.9500 . ?
C2 C3 1.389(3) . ?
C2 H2 0.9500 . ?
C3 C4 1.394(4) . ?
C3 C6 1.491(3) . ?
C4 C5 1.386(3) . ?
C4 H4 0.9500 . ?
C5 H5 0.9500 . ?
C6 C7 1.401(3) . ?
C6 C9 1.397(3) 3_666 ?
C7 C9 1.394(3) . ?
C7 C8 1.510(3) . ?
C8 H8A 0.9800 . ?
C8 H8B 0.9800 . ?
C8 H8C 0.9800 . ?
C9 C6 1.397(3) 3_666 ?
C9 H9 0.9500 . ?
I1 C10 2.099(3) . ?
C10 C11 1.382(4) . ?
C10 C15 1.382(4) . ?
C11 F1 1.340(3) . ?
C11 C12 1.379(4) . ?
C12 F2 1.337(4) . ?
C12 C13 1.375(4) . ?
C13 F3 1.337(3) . ?
C13 C14 1.373(5) . ?
C14 F4 1.339(4) . ?
C14 C15 1.385(5) . ?
C15 F5 1.339(4) . ?
